data_7062892
loop_
_publ_author_name
'Wang, Qin'
'Yan, Yun-Fan'
'Weng, Jiao-Lin'
'Huang, Ying'
'Yang, Fu'
'Xie, Hao-Hui'
'Tan, Fei'
'Zheng, Fa-Kun'
'Xu, Jian-Gang'

_publ_section_title
;
 Nitrate anions embedded in rigid and cationic 3D energetic MOFs
 constructed by the chelating ligand towards insensitive energetic
 materials
;
_journal_issue 2
_journal_name_full 'New Journal of Chemistry'
_journal_page_first 811
_journal_page_last 818
_journal_paper_doi 10.1039/D3NJ04910H
_journal_volume 48
_journal_year 2024
_chemical_formula_moiety 'C4 H11 N10 O2 Zn2, N O3'
_chemical_formula_sum 'C4 H11 N11 O5 Zn2'
_chemical_formula_weight 423.98
_space_group_crystal_system monoclinic
_space_group_IT_number 14
_space_group_name_Hall '-P 2ybc'
_space_group_name_H-M_alt 'P 1 21/c 1'
_atom_sites_solution_hydrogens mixed
_atom_sites_solution_primary iterative
_audit_creation_date 2023-11-20
_audit_creation_method
;
Olex2 1.5
(compiled 2023.08.24 svn.re1ec1418 for OlexSys, GUI svn.r6817)
;
_audit_update_record
;
2023-11-22 deposited with the CCDC.	2023-11-28 downloaded from the CCDC.
;
_cell_angle_alpha 90
_cell_angle_beta 105.560(3)
_cell_angle_gamma 90
_cell_formula_units_Z 4
_cell_length_a 8.2150(3)
_cell_length_b 17.8423(6)
_cell_length_c 8.6996(3)
_cell_measurement_reflns_used 7069
_cell_measurement_temperature 100.01(10)
_cell_measurement_theta_max 29.4100
_cell_measurement_theta_min 2.2910
_cell_volume 1228.41(8)
_computing_cell_refinement 'CrysAlisPro 1.171.41.123a (Rigaku OD, 2022)'
_computing_data_collection 'CrysAlisPro 1.171.41.123a (Rigaku OD, 2022)'
_computing_data_reduction 'CrysAlisPro 1.171.41.123a (Rigaku OD, 2022)'
_computing_molecular_graphics 'Olex2 1.5 (Dolomanov et al., 2009)'
_computing_publication_material 'Olex2 1.5 (Dolomanov et al., 2009)'
_computing_structure_refinement 'SHELXL 2018/3 (Sheldrick, 2015)'
_computing_structure_solution 'olex2.solve 1.5 (Bourhis et al., 2015)'
_diffrn_ambient_environment N~2~
_diffrn_ambient_temperature 100.01(10)
_diffrn_detector 'Hybrid Pixel Array Detector'
_diffrn_detector_area_resol_mean 10.0000
_diffrn_detector_type HyPix
_diffrn_measured_fraction_theta_full 1.000
_diffrn_measured_fraction_theta_max 0.827
_diffrn_measurement_details
;
List of Runs (angles in degrees, time in seconds):

  # Type    Start    End  Width  t~exp~   \w     \q     \k     \f   Frames
#--------------------------------------------------------------------------
  1  \w    -63.00  36.00   0.50    0.05    --   10.52 -57.00   0.00  198
  2  \w     21.00  46.00   0.50    0.05    --   10.52-127.00 109.00   50
  3  \w     53.00  78.00   0.50    0.05    --   10.52-143.00 -60.00   50
  4  \w    -69.00  22.00   0.50    0.05    --   10.52 -19.00-120.00  182
  5  \w    -10.00  15.00   0.50    0.05    --  -11.30 -99.00 -60.00   50
  6  \w    -10.00  27.00   0.50    0.05    --  -11.30 -99.00-150.00   74
  7  \w    -72.00 -47.00   0.50    0.05    --  -11.30 127.00-174.00   50
  8  \w    -66.00 -41.00   0.50    0.05    --  -11.30 143.00  -4.00   50
;
_diffrn_measurement_device 'four-circle diffractometer'
_diffrn_measurement_device_type 'ROD, Synergy Custom DW system, HyPix'
_diffrn_measurement_method '\w scans'
_diffrn_orient_matrix_type 'CrysAlisPro convention (1999,Acta A55,543-557)'
_diffrn_orient_matrix_UB_11 0.0212699000
_diffrn_orient_matrix_UB_12 0.0334497000
_diffrn_orient_matrix_UB_13 0.0449788000
_diffrn_orient_matrix_UB_21 0.0414675000
_diffrn_orient_matrix_UB_22 -0.0214047000
_diffrn_orient_matrix_UB_23 0.0679222000
_diffrn_orient_matrix_UB_31 0.0764584000
_diffrn_orient_matrix_UB_32 0.0023226000
_diffrn_orient_matrix_UB_33 -0.0229061000
_diffrn_radiation_monochromator mirror
_diffrn_radiation_probe x-ray
_diffrn_radiation_type 'Mo K\a'
_diffrn_radiation_wavelength 0.71073
_diffrn_reflns_av_R_equivalents 0.0349
_diffrn_reflns_av_unetI/netI 0.0393
_diffrn_reflns_Laue_measured_fraction_full 1.000
_diffrn_reflns_Laue_measured_fraction_max 0.827
_diffrn_reflns_limit_h_max 10
_diffrn_reflns_limit_h_min -11
_diffrn_reflns_limit_k_max 22
_diffrn_reflns_limit_k_min -19
_diffrn_reflns_limit_l_max 11
_diffrn_reflns_limit_l_min -11
_diffrn_reflns_number 10364
_diffrn_reflns_point_group_measured_fraction_full 1.000
_diffrn_reflns_point_group_measured_fraction_max 0.827
_diffrn_reflns_theta_full 25.242
_diffrn_reflns_theta_max 29.289
_diffrn_reflns_theta_min 2.283
_diffrn_source 'Rotating-anode X-ray tube'
_diffrn_source_type 'Rigaku (Mo) X-ray Source'
_exptl_absorpt_coefficient_mu 3.957
_exptl_absorpt_correction_T_max 1.00000
_exptl_absorpt_correction_T_min 0.31944
_exptl_absorpt_correction_type multi-scan
_exptl_absorpt_process_details
;
CrysAlisPro 1.171.41.123a (Rigaku Oxford Diffraction, 2022)
Empirical absorption correction using spherical harmonics,
implemented in SCALE3 ABSPACK scaling algorithm.
;
_exptl_crystal_colour white
_exptl_crystal_colour_primary white
_exptl_crystal_density_diffrn 2.293
_exptl_crystal_description block
_exptl_crystal_F_000 848
_exptl_crystal_size_max 0.13
_exptl_crystal_size_mid 0.1
_exptl_crystal_size_min 0.08
_refine_diff_density_max 0.685
_refine_diff_density_min -0.796
_refine_diff_density_rms 0.144
_refine_ls_extinction_method none
_refine_ls_goodness_of_fit_ref 1.096
_refine_ls_hydrogen_treatment mixed
_refine_ls_matrix_type full
_refine_ls_number_parameters 210
_refine_ls_number_reflns 2774
_refine_ls_number_restraints 0
_refine_ls_restrained_S_all 1.096
_refine_ls_R_factor_all 0.0487
_refine_ls_R_factor_gt 0.0433
_refine_ls_shift/su_max 0.001
_refine_ls_shift/su_mean 0.000
_refine_ls_structure_factor_coef Fsqd
_refine_ls_weighting_details 'w=1/[\s^2^(Fo^2^)+11.6514P] where P=(Fo^2^+2Fc^2^)/3'
_refine_ls_weighting_scheme calc
_refine_ls_wR_factor_gt 0.0904
_refine_ls_wR_factor_ref 0.0922
_reflns_Friedel_coverage 0.000
_reflns_number_gt 2504
_reflns_number_total 2774
_reflns_threshold_expression 'I > 2\s(I)'
_cod_data_source_file d3nj04910h2.cif
_cod_data_source_block wq-2231854_auto
_cod_depositor_comments 'Adding full bibliography for 7062892.cif.'
_cod_database_code 7062892
_shelx_shelxl_version_number 2018/3
_shelx_space_group_comment
;
The symmetry employed for this shelxl refinement is uniquely defined
by the following loop, which should always be used as a source of
symmetry information in preference to the above space-group names.
They are only intended as comments.
;
_shelx_estimated_absorpt_t_max 0.743
_shelx_estimated_absorpt_t_min 0.627
_olex2_refinement_description
;
1. Fixed Uiso
 At 1.2 times of:
  All N(H) groups, All N(H,H) groups
 At 1.5 times of:
  All O(H) groups, All O(H,H) groups
2. Uiso/Uaniso restraints and constraints
O5: within 2A with sigma of 0.001 and sigma for terminal atoms of 0.002 within
2A
3.a Rotating group:
 N13(H13a,H13b), N25(H25a,H25b), N15(H15a), N23(H23a,H23b)
3.b X=CH2 refined with riding coordinates:
 O1W(H1Wa,H1Wb)
;
_olex2_submission_special_instructions 'No special instructions were received'
_oxdiff_exptl_absorpt_empirical_details
;
Empirical correction (ABSPACK) includes:
- Absorption correction using spherical harmonics
- Frame scaling
;
_oxdiff_exptl_absorpt_empirical_full_max 2.783
_oxdiff_exptl_absorpt_empirical_full_min 0.558

loop_
_space_group_symop_operation_xyz
'x, y, z'
'-x, y+1/2, -z+1/2'
'-x, -y, -z'
'x, -y-1/2, z-1/2'

loop_
_atom_site_label
_atom_site_type_symbol
_atom_site_fract_x
_atom_site_fract_y
_atom_site_fract_z
_atom_site_U_iso_or_equiv
_atom_site_adp_type
_atom_site_occupancy
_atom_site_site_symmetry_order
_atom_site_calc_flag
_atom_site_refinement_flags_posn
_atom_site_refinement_flags_adp
_atom_site_refinement_flags_occupancy
_atom_site_disorder_assembly
_atom_site_disorder_group
Zn2 Zn 0.84866(6) 0.37677(3) 0.69865(6) 0.00683(13) Uani 1 1 d . . . . .
Zn1 Zn 0.60046(6) 0.42520(3) 0.93049(6) 0.00629(13) Uani 1 1 d . . . . .
O5 O 0.6808(4) 0.44394(19) 0.7415(4) 0.0093(7) Uani 1 1 d . . . A 1
H5 H 0.613(7) 0.452(3) 0.669(7) 0.014 Uiso 1 1 d . U . B 1
N11 N 0.3543(4) 0.4317(2) 0.8921(4) 0.0077(7) Uani 1 1 d . . . . .
N22 N 0.7044(4) 0.3245(2) 0.9728(4) 0.0075(7) Uani 1 1 d . . . . .
N12 N 0.2772(4) 0.4993(2) 0.9139(4) 0.0066(7) Uani 1 1 d . . . . .
O3 O 0.2996(5) 0.3457(2) 0.2416(5) 0.0280(9) Uani 1 1 d . . . . .
O2 O 0.5343(4) 0.4061(2) 0.2722(5) 0.0258(9) Uani 1 1 d . . . . .
O1W O 0.8351(5) 0.4517(2) 0.4744(4) 0.0252(9) Uani 1 1 d . . . . .
H1WA H 0.761245 0.493686 0.452783 0.038 Uiso 1 1 calc R U . . .
H1WB H 0.903494 0.440194 0.405190 0.038 Uiso 1 1 calc R U . . .
N21 N 0.8453(5) 0.3102(2) 0.9133(4) 0.0087(8) Uani 1 1 d . . . . .
N13 N -0.0050(5) 0.5449(2) 0.8287(5) 0.0129(8) Uani 1 1 d . . . . .
H13A H -0.103236 0.524836 0.830320 0.015 Uiso 1 1 d R U . . .
H13B H 0.025954 0.577156 0.908609 0.015 Uiso 1 1 d R U . . .
O4 O 0.4004(5) 0.4100(3) 0.4584(5) 0.0337(10) Uani 1 1 d . . . . .
N14 N 0.0777(4) 0.4210(2) 0.7818(4) 0.0081(7) Uani 1 1 d . . . . .
N25 N 1.0317(5) 0.2052(2) 0.9368(5) 0.0122(8) Uani 1 1 d . . . . .
H25A H 0.999806 0.164414 0.878420 0.015 Uiso 1 1 d R U . . .
H25B H 1.086167 0.235184 0.886291 0.015 Uiso 1 1 d R U . . .
N24 N 0.7961(5) 0.2094(2) 1.0471(5) 0.0100(8) Uani 1 1 d . . . . .
N1 N 0.4109(5) 0.3874(3) 0.3243(6) 0.0216(10) Uani 1 1 d . . . . .
C11 C 0.1141(5) 0.4907(2) 0.8444(5) 0.0055(8) Uani 1 1 d . . . . .
N15 N 0.2468(5) 0.3127(2) 0.7787(5) 0.0129(8) Uani 1 1 d . . . . .
H15A H 0.197277 0.304897 0.676828 0.015 Uiso 1 1 d R U . . .
N23 N 0.5466(5) 0.2519(2) 1.1118(5) 0.0138(8) Uani 1 1 d . . . . .
H23A H 0.574753 0.219431 1.190927 0.017 Uiso 1 1 d R U . . .
H23B H 0.520073 0.294971 1.148577 0.017 Uiso 1 1 d R U . . .
C22 C 0.8934(5) 0.2413(3) 0.9610(5) 0.0079(9) Uani 1 1 d . . . . .
C12 C 0.2306(5) 0.3868(3) 0.8148(5) 0.0076(8) Uani 1 1 d . . . . .
C21 C 0.6797(5) 0.2629(3) 1.0472(5) 0.0090(9) Uani 1 1 d . . . . .
H15B H 0.350(8) 0.295(4) 0.804(7) 0.027(17) Uiso 1 1 d . . . . .

loop_
_atom_site_aniso_label
_atom_site_aniso_U_11
_atom_site_aniso_U_22
_atom_site_aniso_U_33
_atom_site_aniso_U_23
_atom_site_aniso_U_13
_atom_site_aniso_U_12
Zn2 0.0053(2) 0.0068(3) 0.0083(2) -0.00295(19) 0.00181(18) -0.00083(19)
Zn1 0.0048(2) 0.0072(3) 0.0066(2) -0.00217(19) 0.00109(18) -0.00009(19)
O5 0.0082(15) 0.0150(18) 0.0031(14) 0.0018(13) -0.0013(12) 0.0048(13)
N11 0.0049(16) 0.0055(19) 0.0122(18) -0.0001(14) 0.0012(14) 0.0008(14)
N22 0.0056(16) 0.008(2) 0.0089(18) 0.0012(14) 0.0022(14) 0.0003(14)
N12 0.0075(16) 0.0052(19) 0.0067(17) -0.0023(14) 0.0010(14) 0.0021(14)
O3 0.0180(19) 0.014(2) 0.046(3) -0.0079(18) -0.0005(18) -0.0043(15)
O2 0.0115(17) 0.022(2) 0.041(2) 0.0001(18) 0.0021(16) -0.0024(15)
O1W 0.028(2) 0.038(3) 0.0088(17) 0.0038(16) 0.0048(15) -0.0133(18)
N21 0.0068(17) 0.009(2) 0.0107(18) 0.0034(15) 0.0025(14) 0.0007(14)
N13 0.0079(18) 0.013(2) 0.018(2) -0.0059(17) 0.0042(16) 0.0011(15)
O4 0.034(2) 0.042(3) 0.019(2) 0.0093(19) -0.0043(18) -0.011(2)
N14 0.0063(17) 0.008(2) 0.0092(18) -0.0007(15) 0.0002(14) 0.0015(14)
N25 0.0101(18) 0.012(2) 0.015(2) 0.0027(16) 0.0038(15) 0.0029(15)
N24 0.0093(17) 0.008(2) 0.0130(19) 0.0032(15) 0.0035(15) 0.0008(15)
N1 0.018(2) 0.013(2) 0.028(3) 0.0077(19) -0.0052(18) -0.0003(17)
C11 0.0075(19) 0.004(2) 0.0049(19) 0.0031(15) 0.0012(15) 0.0009(15)
N15 0.0076(18) 0.013(2) 0.016(2) -0.0045(16) -0.0005(16) 0.0013(15)
N23 0.0128(19) 0.018(2) 0.0124(19) 0.0058(17) 0.0073(16) 0.0033(17)
C22 0.009(2) 0.009(2) 0.005(2) -0.0008(17) -0.0002(16) 0.0002(16)
C12 0.009(2) 0.006(2) 0.0072(19) -0.0020(16) -0.0002(16) -0.0020(16)
C21 0.007(2) 0.012(2) 0.008(2) 0.0020(17) 0.0004(16) 0.0009(16)

loop_
_atom_type_symbol
_atom_type_description
_atom_type_scat_dispersion_real
_atom_type_scat_dispersion_imag
_atom_type_scat_source
C C 0.0033 0.0016 'International Tables Vol C Tables 4.2.6.8 and 6.1.1.4'
H H 0.0000 0.0000 'International Tables Vol C Tables 4.2.6.8 and 6.1.1.4'
N N 0.0061 0.0033 'International Tables Vol C Tables 4.2.6.8 and 6.1.1.4'
O O 0.0106 0.0060 'International Tables Vol C Tables 4.2.6.8 and 6.1.1.4'
Zn Zn 0.2839 1.4301 'International Tables Vol C Tables 4.2.6.8 and 6.1.1.4'

loop_
_geom_angle_atom_site_label_1
_geom_angle_atom_site_label_2
_geom_angle_atom_site_label_3
_geom_angle
_geom_angle_site_symmetry_1
_geom_angle_site_symmetry_3
_geom_angle_publ_flag
O5 Zn2 O1W 85.98(14) . . ?
O5 Zn2 N21 89.93(14) . . ?
O5 Zn2 N14 109.74(15) . 1_655 ?
O5 Zn2 N24 124.39(15) . 4_565 ?
N21 Zn2 O1W 175.85(14) . . ?
N14 Zn2 O1W 84.57(14) 1_655 . ?
N14 Zn2 N21 97.50(14) 1_655 . ?
N14 Zn2 N24 124.16(15) 1_655 4_565 ?
N24 Zn2 O1W 86.37(15) 4_565 . ?
N24 Zn2 N21 95.38(16) 4_565 . ?
O5 Zn1 N11 114.28(15) . . ?
O5 Zn1 N22 94.88(14) . . ?
O5 Zn1 N12 103.53(15) . 3_667 ?
N11 Zn1 N22 117.26(15) . . ?
N11 Zn1 N12 112.77(15) . 3_667 ?
N22 Zn1 N12 112.05(15) . 3_667 ?
Zn2 O5 Zn1 118.29(17) . . ?
Zn2 O5 H5 112(5) . . ?
Zn1 O5 H5 114(4) . . ?
N12 N11 Zn1 120.7(3) . . ?
C12 N11 Zn1 131.7(3) . . ?
C12 N11 N12 106.0(3) . . ?
N21 N22 Zn1 116.8(3) . . ?
C21 N22 Zn1 137.0(3) . . ?
C21 N22 N21 106.2(4) . . ?
N11 N12 Zn1 120.9(3) . 3_667 ?
C11 N12 Zn1 131.1(3) . 3_667 ?
C11 N12 N11 106.1(3) . . ?
Zn2 O1W H1WA 120.0 . . ?
Zn2 O1W H1WB 120.0 . . ?
H1WA O1W H1WB 120.0 . . ?
N22 N21 Zn2 114.1(3) . . ?
C22 N21 Zn2 133.7(3) . . ?
C22 N21 N22 104.9(3) . . ?
H13A N13 H13B 108.7 . . ?
C11 N13 H13A 110.2 . . ?
C11 N13 H13B 109.6 . . ?
C11 N14 Zn2 126.4(3) . 1_455 ?
C12 N14 Zn2 129.1(3) . 1_455 ?
C12 N14 C11 103.6(4) . . ?
H25A N25 H25B 108.8 . . ?
C22 N25 H25A 110.1 . . ?
C22 N25 H25B 110.0 . . ?
C22 N24 Zn2 129.2(3) . 4_566 ?
C21 N24 Zn2 124.9(3) . 4_566 ?
C21 N24 C22 103.1(4) . . ?
O3 N1 O2 119.1(5) . . ?
O3 N1 O4 120.2(5) . . ?
O4 N1 O2 120.6(5) . . ?
N12 C11 N13 125.4(4) . . ?
N12 C11 N14 112.1(4) . . ?
N13 C11 N14 122.5(4) . . ?
H15A N15 H15B 110.6 . . ?
C12 N15 H15A 109.5 . . ?
C12 N15 H15B 116(4) . . ?
H23A N23 H23B 109.1 . . ?
C21 N23 H23A 110.0 . . ?
C21 N23 H23B 109.0 . . ?
N21 C22 N25 125.3(4) . . ?
N21 C22 N24 113.1(4) . . ?
N24 C22 N25 121.5(4) . . ?
N11 C12 N14 112.1(4) . . ?
N11 C12 N15 126.1(4) . . ?
N14 C12 N15 121.7(4) . . ?
N22 C21 N24 112.7(4) . . ?
N22 C21 N23 124.4(4) . . ?
N24 C21 N23 122.8(4) . . ?

loop_
_geom_bond_atom_site_label_1
_geom_bond_atom_site_label_2
_geom_bond_distance
_geom_bond_site_symmetry_2
_geom_bond_publ_flag
Zn2 O5 1.937(3) . ?
Zn2 O1W 2.343(4) . ?
Zn2 N21 2.219(4) . ?
Zn2 N14 1.989(4) 1_655 ?
Zn2 N24 1.996(4) 4_565 ?
Zn1 O5 1.957(3) . ?
Zn1 N11 1.963(4) . ?
Zn1 N22 1.982(4) . ?
Zn1 N12 1.982(4) 3_667 ?
O5 H5 0.73(6) . ?
N11 N12 1.399(5) . ?
N11 C12 1.326(6) . ?
N22 N21 1.412(5) . ?
N22 C21 1.319(6) . ?
N12 C11 1.322(5) . ?
O3 N1 1.247(6) . ?
O2 N1 1.261(6) . ?
O1W H1WA 0.9500 . ?
O1W H1WB 0.9500 . ?
N21 C22 1.323(6) . ?
N13 H13A 0.8866 . ?
N13 H13B 0.8856 . ?
N13 C11 1.356(6) . ?
O4 N1 1.260(6) . ?
N14 C11 1.360(6) . ?
N14 C12 1.355(6) . ?
N25 H25A 0.8858 . ?
N25 H25B 0.8858 . ?
N25 C22 1.372(6) . ?
N24 C22 1.358(6) . ?
N24 C21 1.350(6) . ?
N15 H15A 0.8816 . ?
N15 C12 1.375(6) . ?
N15 H15B 0.88(6) . ?
N23 H23A 0.8821 . ?
N23 H23B 0.8818 . ?
N23 C21 1.371(6) . ?

loop_
_geom_torsion_atom_site_label_1
_geom_torsion_atom_site_label_2
_geom_torsion_atom_site_label_3
_geom_torsion_atom_site_label_4
_geom_torsion
_geom_torsion_site_symmetry_1
_geom_torsion_site_symmetry_2
_geom_torsion_site_symmetry_3
_geom_torsion_site_symmetry_4
_geom_torsion_publ_flag
Zn2 N21 C22 N25 36.2(7) . . . . ?
Zn2 N21 C22 N24 -147.3(3) . . . . ?
Zn2 N14 C11 N12 169.2(3) 1_455 . . . ?
Zn2 N14 C11 N13 -13.7(6) 1_455 . . . ?
Zn2 N14 C12 N11 -170.0(3) 1_455 . . . ?
Zn2 N14 C12 N15 6.2(6) 1_455 . . . ?
Zn2 N24 C22 N21 -159.7(3) 4_566 . . . ?
Zn2 N24 C22 N25 16.9(6) 4_566 . . . ?
Zn2 N24 C21 N22 160.0(3) 4_566 . . . ?
Zn2 N24 C21 N23 -22.9(6) 4_566 . . . ?
Zn1 N11 N12 Zn1 -28.3(4) . . . 3_667 ?
Zn1 N11 N12 C11 165.7(3) . . . . ?
Zn1 N11 C12 N14 -164.2(3) . . . . ?
Zn1 N11 C12 N15 19.8(7) . . . . ?
Zn1 N22 N21 Zn2 -27.4(4) . . . . ?
Zn1 N22 N21 C22 178.1(3) . . . . ?
Zn1 N22 C21 N24 -176.8(3) . . . . ?
Zn1 N22 C21 N23 6.1(8) . . . . ?
Zn1 N12 C11 N13 20.5(7) 3_667 . . . ?
Zn1 N12 C11 N14 -162.4(3) 3_667 . . . ?
N11 N12 C11 N13 -175.4(4) . . . . ?
N11 N12 C11 N14 1.7(5) . . . . ?
N22 N21 C22 N25 -176.6(4) . . . . ?
N22 N21 C22 N24 -0.1(5) . . . . ?
N12 N11 C12 N14 1.2(5) . . . . ?
N12 N11 C12 N15 -174.8(4) . . . . ?
N21 N22 C21 N24 2.1(5) . . . . ?
N21 N22 C21 N23 -174.9(4) . . . . ?
C11 N14 C12 N11 -0.2(5) . . . . ?
C11 N14 C12 N15 176.0(4) . . . . ?
C22 N24 C21 N22 -2.2(5) . . . . ?
C22 N24 C21 N23 175.0(4) . . . . ?
C12 N11 N12 Zn1 164.3(3) . . . 3_667 ?
C12 N11 N12 C11 -1.7(4) . . . . ?
C12 N14 C11 N12 -1.0(5) . . . . ?
C12 N14 C11 N13 176.2(4) . . . . ?
C21 N22 N21 Zn2 153.4(3) . . . . ?
C21 N22 N21 C22 -1.2(5) . . . . ?
C21 N24 C22 N21 1.4(5) . . . . ?
C21 N24 C22 N25 178.0(4) . . . . ?
